data_4086891
loop_
_publ_author_name
'Luo, Fei-Xian'
'Cao, Zhi-Chao'
'Zhao, Hong-Wei'
'Wang, Ding'
'Zhang, Yun-Fei'
'Xu, Xing'
'Shi, Zhang-Jie'

_publ_section_title
;
 Nickel-Catalyzed Oxidative Coupling of Unactivated C(sp3)--H Bonds in
 Aliphatic Amides with Terminal Alkynes
;
_journal_issue 1
_journal_name_full Organometallics
_journal_page_first 18
_journal_paper_doi 10.1021/acs.organomet.6b00529
_journal_volume 36
_journal_year 2017
_chemical_formula_moiety 'C31 H37 F3 N2 O Si'
_chemical_formula_sum 'C31 H37 F3 N2 O Si'
_chemical_formula_weight 538.71
_chemical_name_systematic
;
 ?
;
_space_group_crystal_system triclinic
_space_group_IT_number 2
_space_group_name_Hall '-P 1'
_space_group_name_H-M_alt 'P -1'
_symmetry_space_group_name_Hall '-P 1'
_symmetry_space_group_name_H-M 'P -1'
_atom_sites_solution_hydrogens mixed
_atom_sites_solution_primary iterative
_audit_creation_date 2015-07-06
_audit_creation_method
;
Olex2 1.2
(compiled 2015.01.26 svn.r3150 for OlexSys, GUI svn.r4998)
;
_cell_angle_alpha 113.800(6)
_cell_angle_beta 90.996(5)
_cell_angle_gamma 101.075(6)
_cell_formula_units_Z 2
_cell_length_a 8.4313(6)
_cell_length_b 12.8023(8)
_cell_length_c 15.1161(9)
_cell_measurement_reflns_used 3216
_cell_measurement_temperature 180.01(10)
_cell_measurement_theta_max 28.0480
_cell_measurement_theta_min 2.9610
_cell_volume 1456.87(18)
_computing_cell_refinement
;
CrysAlisPro, Agilent Technologies,
Version 1.171.36.32 (release 02-08-2013 CrysAlis171 .NET)
(compiled Aug  2 2013,16:46:58)
;
_computing_data_collection
;
CrysAlisPro, Agilent Technologies,
Version 1.171.36.32 (release 02-08-2013 CrysAlis171 .NET)
(compiled Aug  2 2013,16:46:58)
;
_computing_data_reduction
;
CrysAlisPro, Agilent Technologies,
Version 1.171.36.32 (release 02-08-2013 CrysAlis171 .NET)
(compiled Aug  2 2013,16:46:58)
;
_computing_molecular_graphics 'Olex2 (Dolomanov et al., 2009)'
_computing_publication_material 'Olex2 (Dolomanov et al., 2009)'
_computing_structure_refinement 'ShelXL (Sheldrick, 2008)'
_computing_structure_solution
;
Superflip (Palatinus & Chapuis, 2007;Palatinus & van der Lee, 2008;
Palatinus et al., 2012)
;
_diffrn_ambient_temperature 180.01(10)
_diffrn_detector_area_resol_mean 10.3914
_diffrn_measured_fraction_theta_full 0.993
_diffrn_measured_fraction_theta_max 0.839
_diffrn_measurement_details
;
#__ type_ start__ end____ width___ exp.time_
  1 omega  -39.00   41.00   1.0000    1.0300
omega____ theta____ kappa____ phi______ frames
    -       10.7017  -77.0000   90.0000 80

#__ type_ start__ end____ width___ exp.time_
  2 omega   -1.00   53.00   1.0000    1.0300
omega____ theta____ kappa____ phi______ frames
    -       10.7017  -99.0000    0.0000 54

#__ type_ start__ end____ width___ exp.time_
  3 omega  -65.00   37.00   1.0000    1.0300
omega____ theta____ kappa____ phi______ frames
    -       10.7017  -38.0000  120.0000 102

#__ type_ start__ end____ width___ exp.time_
  4 omega   14.00   87.00   1.0000    1.0300
omega____ theta____ kappa____ phi______ frames
    -       10.7017   38.0000  -90.0000 73

#__ type_ start__ end____ width___ exp.time_
  5 omega  -13.00   29.00   1.0000    1.0300
omega____ theta____ kappa____ phi______ frames
    -      -11.7954  -99.0000  -60.0000 42
;
_diffrn_measurement_device_type 'SuperNova, Dual, Cu at zero, Atlas'
_diffrn_measurement_method '\w scans'
_diffrn_orient_matrix_UB_11 0.0108855000
_diffrn_orient_matrix_UB_12 0.0486199000
_diffrn_orient_matrix_UB_13 0.0457925000
_diffrn_orient_matrix_UB_21 -0.0766391000
_diffrn_orient_matrix_UB_22 -0.0234305000
_diffrn_orient_matrix_UB_23 0.0108243000
_diffrn_orient_matrix_UB_31 0.0379396000
_diffrn_orient_matrix_UB_32 -0.0305978000
_diffrn_orient_matrix_UB_33 0.0211125000
_diffrn_radiation_monochromator mirror
_diffrn_radiation_type MoK\a
_diffrn_radiation_wavelength 0.71073
_diffrn_reflns_av_R_equivalents 0.0362
_diffrn_reflns_av_unetI/netI 0.0645
_diffrn_reflns_Laue_measured_fraction_full 0.993
_diffrn_reflns_Laue_measured_fraction_max 0.839
_diffrn_reflns_limit_h_max 10
_diffrn_reflns_limit_h_min -11
_diffrn_reflns_limit_k_max 16
_diffrn_reflns_limit_k_min -17
_diffrn_reflns_limit_l_max 20
_diffrn_reflns_limit_l_min -20
_diffrn_reflns_number 13233
_diffrn_reflns_point_group_measured_fraction_full 0.993
_diffrn_reflns_point_group_measured_fraction_max 0.839
_diffrn_reflns_theta_full 25.242
_diffrn_reflns_theta_max 29.224
_diffrn_reflns_theta_min 2.857
_diffrn_source 'SuperNova (Mo) X-ray Source'
_exptl_absorpt_coefficient_mu 0.126
_exptl_absorpt_correction_T_max 1.00000
_exptl_absorpt_correction_T_min 0.57179
_exptl_absorpt_correction_type multi-scan
_exptl_absorpt_process_details
;
CrysAlisPro, Agilent Technologies,
Version 1.171.36.32 (release 02-08-2013 CrysAlis171 .NET)
(compiled Aug  2 2013,16:46:58)
Empirical absorption correction using spherical harmonics,
 implemented in SCALE3 ABSPACK scaling algorithm.
;
_exptl_crystal_colour
;
;
_exptl_crystal_density_diffrn 1.228
_exptl_crystal_description
;
;
_exptl_crystal_F_000 572
_exptl_crystal_size_max 0.15
_exptl_crystal_size_mid 0.1
_exptl_crystal_size_min 0.1
_refine_diff_density_max 0.360
_refine_diff_density_min -0.345
_refine_diff_density_rms 0.048
_refine_ls_extinction_method none
_refine_ls_goodness_of_fit_ref 1.038
_refine_ls_hydrogen_treatment mixed
_refine_ls_matrix_type full
_refine_ls_number_parameters 382
_refine_ls_number_reflns 6640
_refine_ls_number_restraints 36
_refine_ls_restrained_S_all 1.125
_refine_ls_R_factor_all 0.0970
_refine_ls_R_factor_gt 0.0569
_refine_ls_shift/su_max 0.001
_refine_ls_shift/su_mean 0.000
_refine_ls_structure_factor_coef Fsqd
_refine_ls_weighting_details 'w=1/[\s^2^(Fo^2^)+(0.0394P)^2^+0.6165P] where P=(Fo^2^+2Fc^2^)/3'
_refine_ls_weighting_scheme calc
_refine_ls_wR_factor_gt 0.1107
_refine_ls_wR_factor_ref 0.1341
_reflns_Friedel_coverage 0.000
_reflns_number_gt 4446
_reflns_number_total 6640
_reflns_threshold_expression 'I > 2\s(I)'
_cod_data_source_file om6b00529_si_002.cif
_cod_data_source_block exp_5565
_cod_depositor_comments 'Adding full bibliography for 4086891.cif.'
_cod_original_cell_volume 1456.87(17)
_cod_database_code 4086891
_shelxl_version_number 2014-3
_chemical_oxdiff_formula 'C1 H1 O1 N1 Si1 F1'
_shelx_space_group_comment
;
The symmetry employed for this shelxl refinement is uniquely defined
by the following loop, which should always be used as a source of
symmetry information in preference to the above space-group names.
They are only intended as comments.
;
_shelx_estimated_absorpt_t_max 0.988
_shelx_estimated_absorpt_t_min 0.981
_reflns_odcompleteness_completeness 99.67
_reflns_odcompleteness_iscentric 1
_reflns_odcompleteness_theta 25.97
_olex2_refinement_description
;
1. Fixed Uiso
 At 1.2 times of:
  All C(H) groups, All C(H,H) groups
 At 1.5 times of:
  All C(H,H,H) groups
2. Uiso/Uaniso restraints and constraints
Uanis(F3A) \\sim Ueq, Uanis(F3B) \\sim Ueq, Uanis(F2A) \\sim Ueq, Uanis(F1B)
\\sim Ueq: with sigma of 0.1 and sigma for terminal atoms of 0.008
Uanis(F2B) \\sim Ueq: with sigma of 0.1 and sigma for terminal atoms of 0.005
Uanis(F1A) \\sim Ueq: with sigma of 0.1 and sigma for terminal atoms of 0.005
3. Others
 Sof(F1B)=Sof(F2B)=Sof(F3B)=1-FVAR(1)
 Sof(F1A)=Sof(F2A)=Sof(F3A)=FVAR(1)
4.a Ternary CH refined with riding coordinates:
 C15(H15), C18(H18), C21(H21)
4.b Secondary CH2 refined with riding coordinates:
 C12(H12A,H12B)
4.c Aromatic/amide H refined with riding coordinates:
 C2(H2), C3(H3), C4(H4), C6(H6), C7(H7), C8(H8), C26(H26), C27(H27), C28(H28),
 C30(H30)
4.d Idealised Me refined as rotating group:
 C16(H16A,H16B,H16C), C17(H17A,H17B,H17C), C19(H19A,H19B,H19C), C20(H20A,H20B,
 H20C), C22(H22A,H22B,H22C), C23(H23A,H23B,H23C), C24(H24A,H24B,H24C)
;
_olex2_submission_special_instructions 'No special instructions were received'

loop_
_space_group_symop_operation_xyz
'x, y, z'
'-x, -y, -z'

loop_
_atom_site_label
_atom_site_type_symbol
_atom_site_fract_x
_atom_site_fract_y
_atom_site_fract_z
_atom_site_U_iso_or_equiv
_atom_site_adp_type
_atom_site_occupancy
_atom_site_site_symmetry_order
_atom_site_calc_flag
_atom_site_refinement_flags_posn
_atom_site_refinement_flags_adp
_atom_site_refinement_flags_occupancy
_atom_site_disorder_assembly
_atom_site_disorder_group
C1 C 0.0807(3) -0.04152(18) 0.18107(15) 0.0313(5) Uani 1 1 d . . . . .
C2 C -0.0498(3) -0.12823(19) 0.17226(17) 0.0372(5) Uani 1 1 d . . . . .
H2 H -0.0933 -0.1322 0.2287 0.045 Uiso 1 1 calc R . . . .
C3 C -0.1196(3) -0.2119(2) 0.07894(19) 0.0489(7) Uani 1 1 d . . . . .
H3 H -0.2101 -0.2721 0.0732 0.059 Uiso 1 1 calc R . . . .
C4 C -0.0600(3) -0.2081(2) -0.00258(18) 0.0522(7) Uani 1 1 d . . . . .
H4 H -0.1096 -0.2653 -0.0645 0.063 Uiso 1 1 calc R . . . .
C5 C 0.0742(3) -0.1206(2) 0.00349(16) 0.0409(6) Uani 1 1 d . . . . .
C6 C 0.1460(4) -0.1101(3) -0.07730(17) 0.0546(8) Uani 1 1 d . . . . .
H6 H 0.1036 -0.1656 -0.1412 0.065 Uiso 1 1 calc R . . . .
C7 C 0.2737(4) -0.0224(3) -0.06436(18) 0.0550(7) Uani 1 1 d . . . . .
H7 H 0.3216 -0.0149 -0.1185 0.066 Uiso 1 1 calc R . . . .
C8 C 0.3345(3) 0.0577(2) 0.03063(17) 0.0482(6) Uani 1 1 d . . . . .
H8 H 0.4244 0.1194 0.0389 0.058 Uiso 1 1 calc R . . . .
C9 C 0.1454(3) -0.03551(19) 0.09636(15) 0.0330(5) Uani 1 1 d . . . . .
C10 C 0.1432(3) 0.05595(18) 0.36058(14) 0.0279(5) Uani 1 1 d . . . . .
C11 C 0.2708(2) 0.15233(17) 0.44040(14) 0.0258(4) Uani 1 1 d . . . . .
C12 C 0.2627(3) 0.12141(18) 0.52972(14) 0.0280(5) Uani 1 1 d . . . . .
H12A H 0.1521 0.1210 0.5508 0.034 Uiso 1 1 calc R . . . .
H12B H 0.2821 0.0416 0.5103 0.034 Uiso 1 1 calc R . . . .
C13 C 0.3817(3) 0.20364(18) 0.61204(14) 0.0267(4) Uani 1 1 d . . . . .
C14 C 0.4819(3) 0.26728(18) 0.67871(14) 0.0290(5) Uani 1 1 d . . . . .
C15 C 0.8394(3) 0.2936(2) 0.71726(16) 0.0385(5) Uani 1 1 d . . . . .
H15 H 0.8375 0.2274 0.7367 0.046 Uiso 1 1 calc R . . . .
C16 C 0.8299(3) 0.2405(2) 0.60646(18) 0.0507(7) Uani 1 1 d . . . . .
H16A H 0.8475 0.3032 0.5839 0.076 Uiso 1 1 calc GR . . . .
H16B H 0.7224 0.1894 0.5791 0.076 Uiso 1 1 calc GR . . . .
H16C H 0.9137 0.1947 0.5852 0.076 Uiso 1 1 calc GR . . . .
C17 C 1.0037(3) 0.3774(3) 0.7606(2) 0.0617(8) Uani 1 1 d . . . . .
H17A H 1.0910 0.3362 0.7357 0.092 Uiso 1 1 calc GR . . . .
H17B H 1.0123 0.4065 0.8316 0.092 Uiso 1 1 calc GR . . . .
H17C H 1.0133 0.4434 0.7422 0.092 Uiso 1 1 calc GR . . . .
C18 C 0.6818(3) 0.5119(2) 0.78052(18) 0.0451(6) Uani 1 1 d . . . . .
H18 H 0.7886 0.5571 0.8196 0.054 Uiso 1 1 calc R . . . .
C19 C 0.6872(4) 0.5219(3) 0.6834(2) 0.0676(9) Uani 1 1 d . . . . .
H19A H 0.5848 0.4775 0.6424 0.101 Uiso 1 1 calc GR . . . .
H19B H 0.7777 0.4903 0.6507 0.101 Uiso 1 1 calc GR . . . .
H19C H 0.7024 0.6043 0.6947 0.101 Uiso 1 1 calc GR . . . .
C20 C 0.5512(4) 0.5697(2) 0.8364(2) 0.0654(8) Uani 1 1 d . . . . .
H20A H 0.5676 0.6499 0.8415 0.098 Uiso 1 1 calc GR . . . .
H20B H 0.5581 0.5713 0.9017 0.098 Uiso 1 1 calc GR . . . .
H20C H 0.4439 0.5253 0.8020 0.098 Uiso 1 1 calc GR . . . .
C21 C 0.6209(3) 0.3486(2) 0.88657(15) 0.0370(5) Uani 1 1 d . . . . .
H21 H 0.5247 0.3837 0.9089 0.044 Uiso 1 1 calc R . . . .
C22 C 0.7627(4) 0.4200(3) 0.96596(18) 0.0642(8) Uani 1 1 d . . . . .
H22A H 0.7317 0.4201 1.0282 0.096 Uiso 1 1 calc GR . . . .
H22B H 0.7893 0.5006 0.9716 0.096 Uiso 1 1 calc GR . . . .
H22C H 0.8577 0.3851 0.9488 0.096 Uiso 1 1 calc GR . . . .
C23 C 0.5768(4) 0.2229(2) 0.87698(19) 0.0550(7) Uani 1 1 d . . . . .
H23A H 0.6682 0.1851 0.8549 0.083 Uiso 1 1 calc GR . . . .
H23B H 0.4809 0.1798 0.8296 0.083 Uiso 1 1 calc GR . . . .
H23C H 0.5531 0.2230 0.9402 0.083 Uiso 1 1 calc GR . . . .
C24 C 0.2149(3) 0.26796(18) 0.46646(16) 0.0330(5) Uani 1 1 d . . . . .
H24A H 0.2863 0.3303 0.5220 0.049 Uiso 1 1 calc GR . . . .
H24B H 0.1030 0.2588 0.4835 0.049 Uiso 1 1 calc GR . . . .
H24C H 0.2198 0.2884 0.4105 0.049 Uiso 1 1 calc GR . . . .
C25 C 0.4398(2) 0.15559(17) 0.40649(13) 0.0242(4) Uani 1 1 d . . . . .
C26 C 0.5033(3) 0.05496(17) 0.37715(14) 0.0289(5) Uani 1 1 d . . . . .
H26 H 0.4401 -0.0139 0.3791 0.035 Uiso 1 1 calc R . . . .
C27 C 0.6556(3) 0.05343(19) 0.34544(15) 0.0315(5) Uani 1 1 d . . . . .
H27 H 0.6966 -0.0158 0.3265 0.038 Uiso 1 1 calc R . . . .
C28 C 0.7491(3) 0.15244(18) 0.34106(14) 0.0302(5) Uani 1 1 d . . . . .
H28 H 0.8540 0.1518 0.3191 0.036 Uiso 1 1 calc R . . . .
C29 C 0.6874(3) 0.25205(18) 0.36903(15) 0.0305(5) Uani 1 1 d . . . . .
C30 C 0.5347(2) 0.25372(18) 0.40168(14) 0.0272(5) Uani 1 1 d . . . . .
H30 H 0.4947 0.3233 0.4210 0.033 Uiso 1 1 calc R . . . .
C31 C 0.7855(3) 0.3592(2) 0.3643(2) 0.0463(6) Uani 1 1 d . . . . .
F1A F 0.7591(8) 0.4541(3) 0.4251(5) 0.093(2) Uani 0.575(7) 1 d . U P A 1
F2A F 0.9392(4) 0.3626(5) 0.3629(6) 0.094(2) Uani 0.575(7) 1 d . U P A 1
F3A F 0.7464(7) 0.3573(5) 0.2746(4) 0.100(2) Uani 0.575(7) 1 d . U P A 1
F1B F 0.8780(11) 0.4294(6) 0.4519(4) 0.105(3) Uani 0.425(7) 1 d . U P A 2
F2B F 0.8931(11) 0.3432(5) 0.3063(5) 0.091(3) Uani 0.425(7) 1 d . U P A 2
F3B F 0.7051(6) 0.4293(6) 0.3525(8) 0.086(2) Uani 0.425(7) 1 d . U P A 2
H1 H 0.245(3) 0.086(2) 0.2600(16) 0.036(7) Uiso 1 1 d . . . . .
N1 N 0.1657(2) 0.04425(17) 0.26875(12) 0.0335(4) Uani 1 1 d . . . . .
N2 N 0.2754(2) 0.05296(17) 0.10910(13) 0.0380(5) Uani 1 1 d . . . . .
O1 O 0.02819(19) -0.00214(14) 0.37921(11) 0.0434(4) Uani 1 1 d . . . . .
Si1 Si 0.65941(7) 0.35724(5) 0.76703(4) 0.02948(16) Uani 1 1 d . . . . .

loop_
_atom_site_aniso_label
_atom_site_aniso_U_11
_atom_site_aniso_U_22
_atom_site_aniso_U_33
_atom_site_aniso_U_23
_atom_site_aniso_U_13
_atom_site_aniso_U_12
C1 0.0311(12) 0.0322(12) 0.0285(11) 0.0106(9) -0.0044(9) 0.0074(9)
C2 0.0325(13) 0.0355(12) 0.0403(12) 0.0147(11) -0.0041(10) 0.0032(10)
C3 0.0428(16) 0.0350(13) 0.0562(16) 0.0104(12) -0.0109(13) 0.0006(11)
C4 0.0593(18) 0.0400(14) 0.0387(14) 0.0000(12) -0.0153(13) 0.0076(13)
C5 0.0506(16) 0.0410(13) 0.0281(11) 0.0066(10) -0.0032(11) 0.0212(12)
C6 0.074(2) 0.0613(18) 0.0250(12) 0.0074(12) 0.0004(12) 0.0317(16)
C7 0.069(2) 0.073(2) 0.0341(13) 0.0255(14) 0.0156(13) 0.0310(17)
C8 0.0545(17) 0.0616(17) 0.0391(13) 0.0288(13) 0.0125(12) 0.0180(13)
C9 0.0345(13) 0.0368(12) 0.0290(11) 0.0128(10) -0.0013(9) 0.0135(10)
C10 0.0254(11) 0.0336(11) 0.0278(10) 0.0161(9) 0.0023(9) 0.0054(9)
C11 0.0253(11) 0.0277(11) 0.0252(10) 0.0128(9) 0.0022(8) 0.0036(8)
C12 0.0284(11) 0.0318(11) 0.0239(10) 0.0135(9) 0.0037(8) 0.0027(9)
C13 0.0287(11) 0.0313(11) 0.0250(10) 0.0155(9) 0.0071(9) 0.0082(9)
C14 0.0314(12) 0.0297(11) 0.0282(10) 0.0134(9) 0.0059(9) 0.0081(9)
C15 0.0323(13) 0.0461(14) 0.0417(13) 0.0231(11) 0.0055(10) 0.0079(11)
C16 0.0455(16) 0.0644(18) 0.0451(14) 0.0205(13) 0.0176(12) 0.0220(13)
C17 0.0329(15) 0.079(2) 0.0714(19) 0.0310(17) 0.0046(14) 0.0077(14)
C18 0.0437(15) 0.0304(12) 0.0531(15) 0.0125(11) -0.0055(12) 0.0018(11)
C19 0.084(2) 0.0554(18) 0.083(2) 0.0486(17) 0.0178(18) 0.0140(16)
C20 0.082(2) 0.0415(16) 0.0684(19) 0.0139(14) 0.0070(17) 0.0252(15)
C21 0.0365(13) 0.0418(13) 0.0268(11) 0.0088(10) 0.0015(9) 0.0077(10)
C22 0.0595(19) 0.086(2) 0.0354(14) 0.0224(14) -0.0094(13) -0.0039(16)
C23 0.069(2) 0.0594(17) 0.0467(15) 0.0325(14) 0.0134(14) 0.0122(14)
C24 0.0323(12) 0.0351(12) 0.0370(12) 0.0184(10) 0.0081(10) 0.0115(10)
C25 0.0244(11) 0.0266(10) 0.0219(9) 0.0115(8) 0.0005(8) 0.0032(8)
C26 0.0314(12) 0.0250(11) 0.0301(10) 0.0125(9) 0.0023(9) 0.0032(9)
C27 0.0338(13) 0.0309(11) 0.0311(11) 0.0123(9) 0.0041(9) 0.0112(9)
C28 0.0248(11) 0.0378(12) 0.0299(11) 0.0153(10) 0.0050(9) 0.0079(9)
C29 0.0284(12) 0.0320(11) 0.0307(11) 0.0152(9) 0.0029(9) 0.0005(9)
C30 0.0271(11) 0.0263(10) 0.0292(10) 0.0130(9) 0.0032(9) 0.0051(9)
C31 0.0323(15) 0.0429(15) 0.0698(18) 0.0300(15) 0.0160(13) 0.0063(11)
F1A 0.105(4) 0.0328(18) 0.119(3) 0.015(2) 0.059(3) -0.0043(19)
F2A 0.0295(18) 0.081(3) 0.194(6) 0.088(4) 0.007(3) -0.0020(17)
F3A 0.128(4) 0.090(3) 0.104(3) 0.082(3) -0.006(3) -0.021(3)
F1B 0.121(5) 0.080(4) 0.078(3) 0.037(3) -0.037(3) -0.065(3)
F2B 0.098(5) 0.064(3) 0.093(4) 0.024(3) 0.067(3) -0.007(3)
F3B 0.058(3) 0.061(4) 0.167(6) 0.081(4) 0.000(3) 0.006(2)
N1 0.0306(11) 0.0390(11) 0.0264(9) 0.0152(8) -0.0023(8) -0.0059(9)
N2 0.0417(12) 0.0459(12) 0.0303(9) 0.0197(9) 0.0049(9) 0.0096(9)
O1 0.0314(9) 0.0580(11) 0.0359(8) 0.0238(8) -0.0005(7) -0.0109(8)
Si1 0.0292(3) 0.0287(3) 0.0267(3) 0.0093(2) 0.0004(2) 0.0027(2)

loop_
_atom_type_symbol
_atom_type_description
_atom_type_scat_dispersion_real
_atom_type_scat_dispersion_imag
_atom_type_scat_source
C C 0.0033 0.0016 'International Tables Vol C Tables 4.2.6.8 and 6.1.1.4'
H H 0.0000 0.0000 'International Tables Vol C Tables 4.2.6.8 and 6.1.1.4'
N N 0.0061 0.0033 'International Tables Vol C Tables 4.2.6.8 and 6.1.1.4'
O O 0.0106 0.0060 'International Tables Vol C Tables 4.2.6.8 and 6.1.1.4'
F F 0.0171 0.0103 'International Tables Vol C Tables 4.2.6.8 and 6.1.1.4'
Si Si 0.0817 0.0704 'International Tables Vol C Tables 4.2.6.8 and 6.1.1.4'

loop_
_geom_angle_atom_site_label_1
_geom_angle_atom_site_label_2
_geom_angle_atom_site_label_3
_geom_angle
C2 C1 C9 120.05(19)
C2 C1 N1 125.7(2)
N1 C1 C9 114.2(2)
C1 C2 H2 120.2
C1 C2 C3 119.7(2)
C3 C2 H2 120.2
C2 C3 H3 119.3
C4 C3 C2 121.3(2)
C4 C3 H3 119.3
C3 C4 H4 119.7
C3 C4 C5 120.7(2)
C5 C4 H4 119.7
C4 C5 C6 124.8(2)
C4 C5 C9 118.8(2)
C6 C5 C9 116.4(2)
C5 C6 H6 119.7
C7 C6 C5 120.6(2)
C7 C6 H6 119.7
C6 C7 H7 120.7
C6 C7 C8 118.6(2)
C8 C7 H7 120.7
C7 C8 H8 117.8
N2 C8 C7 124.3(3)
N2 C8 H8 117.8
C5 C9 C1 119.4(2)
N2 C9 C1 117.76(18)
N2 C9 C5 122.8(2)
N1 C10 C11 114.99(18)
O1 C10 C11 122.31(18)
O1 C10 N1 122.65(19)
C10 C11 C12 106.04(16)
C24 C11 C10 106.78(16)
C24 C11 C12 108.79(17)
C25 C11 C10 110.84(16)
C25 C11 C12 110.75(16)
C25 C11 C24 113.32(16)
C11 C12 H12A 109.0
C11 C12 H12B 109.0
H12A C12 H12B 107.8
C13 C12 C11 112.92(17)
C13 C12 H12A 109.0
C13 C12 H12B 109.0
C14 C13 C12 177.4(2)
C13 C14 Si1 170.8(2)
C16 C15 H15 106.0
C16 C15 C17 109.9(2)
C16 C15 Si1 113.86(16)
C17 C15 H15 106.0
C17 C15 Si1 114.22(19)
Si1 C15 H15 106.0
C15 C16 H16A 109.5
C15 C16 H16B 109.5
C15 C16 H16C 109.5
H16A C16 H16B 109.5
H16A C16 H16C 109.5
H16B C16 H16C 109.5
C15 C17 H17A 109.5
C15 C17 H17B 109.5
C15 C17 H17C 109.5
H17A C17 H17B 109.5
H17A C17 H17C 109.5
H17B C17 H17C 109.5
C19 C18 H18 107.0
C19 C18 Si1 112.77(18)
C20 C18 H18 107.0
C20 C18 C19 110.4(2)
C20 C18 Si1 112.38(19)
Si1 C18 H18 107.0
C18 C19 H19A 109.5
C18 C19 H19B 109.5
C18 C19 H19C 109.5
H19A C19 H19B 109.5
H19A C19 H19C 109.5
H19B C19 H19C 109.5
C18 C20 H20A 109.5
C18 C20 H20B 109.5
C18 C20 H20C 109.5
H20A C20 H20B 109.5
H20A C20 H20C 109.5
H20B C20 H20C 109.5
C22 C21 H21 106.9
C22 C21 Si1 112.74(18)
C23 C21 H21 106.9
C23 C21 C22 110.3(2)
C23 C21 Si1 112.64(16)
Si1 C21 H21 106.9
C21 C22 H22A 109.5
C21 C22 H22B 109.5
C21 C22 H22C 109.5
H22A C22 H22B 109.5
H22A C22 H22C 109.5
H22B C22 H22C 109.5
C21 C23 H23A 109.5
C21 C23 H23B 109.5
C21 C23 H23C 109.5
H23A C23 H23B 109.5
H23A C23 H23C 109.5
H23B C23 H23C 109.5
C11 C24 H24A 109.5
C11 C24 H24B 109.5
C11 C24 H24C 109.5
H24A C24 H24B 109.5
H24A C24 H24C 109.5
H24B C24 H24C 109.5
C26 C25 C11 119.31(17)
C30 C25 C11 123.10(18)
C30 C25 C26 117.6(2)
C25 C26 H26 119.3
C27 C26 C25 121.47(19)
C27 C26 H26 119.3
C26 C27 H27 119.9
C26 C27 C28 120.2(2)
C28 C27 H27 119.9
C27 C28 H28 120.5
C29 C28 C27 118.9(2)
C29 C28 H28 120.5
C28 C29 C30 120.77(19)
C28 C29 C31 119.8(2)
C30 C29 C31 119.5(2)
C25 C30 C29 121.0(2)
C25 C30 H30 119.5
C29 C30 H30 119.5
F1A C31 C29 115.2(3)
F1A C31 F2A 111.1(4)
F1A C31 F3A 105.1(4)
F2A C31 C29 114.7(3)
F2A C31 F3A 100.8(4)
F3A C31 C29 108.4(3)
F1B C31 C29 110.2(3)
F2B C31 C29 115.9(4)
F2B C31 F1B 101.5(5)
F2B C31 F3B 109.0(5)
F3B C31 C29 116.2(3)
F3B C31 F1B 102.1(5)
C1 N1 H1 112.2(16)
C10 N1 C1 128.4(2)
C10 N1 H1 119.0(16)
C8 N2 C9 117.3(2)
C14 Si1 C15 106.78(10)
C14 Si1 C18 107.78(10)
C14 Si1 C21 108.22(10)
C18 Si1 C15 112.64(12)
C18 Si1 C21 110.25(11)
C21 Si1 C15 110.97(10)

loop_
_geom_bond_atom_site_label_1
_geom_bond_atom_site_label_2
_geom_bond_distance
C1 C2 1.366(3)
C1 C9 1.425(3)
C1 N1 1.402(3)
C2 H2 0.9500
C2 C3 1.412(3)
C3 H3 0.9500
C3 C4 1.354(4)
C4 H4 0.9500
C4 C5 1.404(4)
C5 C6 1.415(4)
C5 C9 1.415(3)
C6 H6 0.9500
C6 C7 1.345(4)
C7 H7 0.9500
C7 C8 1.400(4)
C8 H8 0.9500
C8 N2 1.313(3)
C9 N2 1.364(3)
C10 C11 1.543(3)
C10 N1 1.356(3)
C10 O1 1.214(2)
C11 C12 1.552(3)
C11 C24 1.540(3)
C11 C25 1.521(3)
C12 H12A 0.9900
C12 H12B 0.9900
C12 C13 1.469(3)
C13 C14 1.199(3)
C14 Si1 1.837(2)
C15 H15 1.0000
C15 C16 1.526(3)
C15 C17 1.527(3)
C15 Si1 1.885(3)
C16 H16A 0.9800
C16 H16B 0.9800
C16 H16C 0.9800
C17 H17A 0.9800
C17 H17B 0.9800
C17 H17C 0.9800
C18 H18 1.0000
C18 C19 1.525(4)
C18 C20 1.522(4)
C18 Si1 1.878(2)
C19 H19A 0.9800
C19 H19B 0.9800
C19 H19C 0.9800
C20 H20A 0.9800
C20 H20B 0.9800
C20 H20C 0.9800
C21 H21 1.0000
C21 C22 1.533(3)
C21 C23 1.526(3)
C21 Si1 1.885(2)
C22 H22A 0.9800
C22 H22B 0.9800
C22 H22C 0.9800
C23 H23A 0.9800
C23 H23B 0.9800
C23 H23C 0.9800
C24 H24A 0.9800
C24 H24B 0.9800
C24 H24C 0.9800
C25 C26 1.398(3)
C25 C30 1.383(3)
C26 H26 0.9500
C26 C27 1.380(3)
C27 H27 0.9500
C27 C28 1.385(3)
C28 H28 0.9500
C28 C29 1.379(3)
C29 C30 1.388(3)
C29 C31 1.489(3)
C30 H30 0.9500
C31 F1A 1.257(4)
C31 F2A 1.288(4)
C31 F3A 1.379(5)
C31 F1B 1.379(5)
C31 F2B 1.260(6)
C31 F3B 1.287(5)
N1 H1 0.82(2)
